data_7046372
loop_
_publ_author_name
'Stuhl, Christoph'
'Anwander, Reiner'

_publ_section_title
;
 Dimethylmagnesium revisited
;
_journal_name_full 'Dalton Transactions'
_journal_paper_doi 10.1039/C8DT01542B
_journal_year 2018
_chemical_formula_sum 'C2 H6 Mg'
_chemical_formula_weight 54.38
_chemical_name_common Dimethylmagnesium
_chemical_name_systematic 'MgMe2, '
_chemical_properties_physical Air-sensitive,Moisture-sensitive,Hygroscopic,Pyrophoric
_space_group_crystal_system orthorhombic
_space_group_IT_number 72
_space_group_name_Hall '-I 2 2c'
_space_group_name_H-M_alt 'I b a m'
_symmetry_space_group_name_Hall '-I 2 2c'
_symmetry_space_group_name_H-M 'I b a m'
_atom_sites_solution_hydrogens difmap
_audit_creation_method SHELXL-2014/7
_audit_update_record
;
2018-04-15 deposited with the CCDC.
2018-05-15 downloaded from the CCDC.
;
_cell_angle_alpha 90
_cell_angle_beta 90
_cell_angle_gamma 90
_cell_formula_units_Z 4
_cell_length_a 5.8233(9)
_cell_length_b 11.3102(17)
_cell_length_c 5.4324(8)
_cell_measurement_reflns_used 1024
_cell_measurement_temperature 100(2)
_cell_measurement_theta_max 29.99
_cell_measurement_theta_min 3.6025
_cell_volume 357.79(9)
_computing_cell_refinement 'SAINT V8.37A (Bruker AXS Inc., 2015)'
_computing_data_collection 'Bruker Apex3'
_computing_data_reduction 'SAINT V8.37A (Bruker AXS Inc., 2015)'
_computing_molecular_graphics 'Bruker SHELXTL'
_computing_publication_material 'Bruker SHELXTL'
_computing_structure_refinement 'SHELXL-2014/7 (Sheldrick, 2014)'
_computing_structure_solution 'XT, VERSION 2014/5'
_diffrn_ambient_temperature 100(2)
_diffrn_measured_fraction_theta_full 1.000
_diffrn_measured_fraction_theta_max 0.997
_diffrn_measurement_device_type 'Smart Apex III Duo'
_diffrn_measurement_method omega/phi-scans
_diffrn_radiation_type MoK\a
_diffrn_radiation_wavelength 0.71073
_diffrn_reflns_av_R_equivalents 0.0181
_diffrn_reflns_av_unetI/netI 0.0120
_diffrn_reflns_Laue_measured_fraction_full 1.000
_diffrn_reflns_Laue_measured_fraction_max 0.997
_diffrn_reflns_limit_h_max 8
_diffrn_reflns_limit_h_min -8
_diffrn_reflns_limit_k_max 15
_diffrn_reflns_limit_k_min -15
_diffrn_reflns_limit_l_max 7
_diffrn_reflns_limit_l_min -7
_diffrn_reflns_number 1656
_diffrn_reflns_point_group_measured_fraction_full 1.000
_diffrn_reflns_point_group_measured_fraction_max 0.997
_diffrn_reflns_theta_full 25.242
_diffrn_reflns_theta_max 29.996
_diffrn_reflns_theta_min 3.603
_diffrn_source Imus-tube
_exptl_absorpt_coefficient_mu 0.214
_exptl_absorpt_correction_T_max 0.4093
_exptl_absorpt_correction_T_min 0.3257
_exptl_absorpt_correction_type numerical
_exptl_absorpt_process_details sadabs
_exptl_crystal_colour colorless
_exptl_crystal_density_diffrn 1.009
_exptl_crystal_description plate
_exptl_crystal_F_000 120
_exptl_crystal_size_max 0.132
_exptl_crystal_size_mid 0.075
_exptl_crystal_size_min 0.060
_refine_diff_density_max 0.261
_refine_diff_density_min -0.116
_refine_diff_density_rms 0.047
_refine_ls_extinction_method none
_refine_ls_goodness_of_fit_ref 1.093
_refine_ls_hydrogen_treatment refall
_refine_ls_matrix_type full
_refine_ls_number_parameters 17
_refine_ls_number_reflns 289
_refine_ls_number_restraints 0
_refine_ls_restrained_S_all 1.093
_refine_ls_R_factor_all 0.0261
_refine_ls_R_factor_gt 0.0246
_refine_ls_shift/su_max 0.000
_refine_ls_shift/su_mean 0.000
_refine_ls_structure_factor_coef Fsqd
_refine_ls_weighting_details 'w=1/[\s^2^(Fo^2^)+(0.0331P)^2^+0.2317P] where P=(Fo^2^+2Fc^2^)/3'
_refine_ls_weighting_scheme calc
_refine_ls_wR_factor_gt 0.0662
_refine_ls_wR_factor_ref 0.0671
_reflns_Friedel_coverage 0.000
_reflns_number_gt 275
_reflns_number_total 289
_reflns_threshold_expression 'I > 2\s(I)'
_cod_data_source_file c8dt01542b2.cif
_cod_data_source_block mo_CS220_1_0ma_1
_cod_database_code 7046372
_shelx_shelxl_version_number 2014/7
_shelx_space_group_comment
;
The symmetry employed for this shelxl refinement is uniquely defined
by the following loop, which should always be used as a source of
symmetry information in preference to the above space-group names.
They are only intended as comments.
;
_shelx_estimated_absorpt_t_min 0.972
_shelx_estimated_absorpt_t_max 0.987

loop_
_space_group_symop_operation_xyz
'x, y, z'
'x, -y, -z+1/2'
'-x, y, -z+1/2'
'-x, -y, z'
'x+1/2, y+1/2, z+1/2'
'x+1/2, -y+1/2, -z+1'
'-x+1/2, y+1/2, -z+1'
'-x+1/2, -y+1/2, z+1/2'
'-x, -y, -z'
'-x, y, z-1/2'
'x, -y, z-1/2'
'x, y, -z'
'-x+1/2, -y+1/2, -z+1/2'
'-x+1/2, y+1/2, z'
'x+1/2, -y+1/2, z'
'x+1/2, y+1/2, -z+1/2'

loop_
_atom_site_label
_atom_site_type_symbol
_atom_site_fract_x
_atom_site_fract_y
_atom_site_fract_z
_atom_site_U_iso_or_equiv
_atom_site_adp_type
_atom_site_occupancy
_atom_site_site_symmetry_order
_atom_site_calc_flag
_atom_site_refinement_flags_posn
_atom_site_refinement_flags_adp
_atom_site_refinement_flags_occupancy
Mg1 Mg 0.5000 0.5000 0.7500 0.0171(2) Uani 1 4 d S T P
C1 C 0.2887(2) 0.38703(13) 0.5000 0.0248(3) Uani 1 2 d S T P
H1 H 0.347(5) 0.311(2) 0.5000 0.104(11) Uiso 1 2 d S . P
H2 H 0.200(3) 0.3829(17) 0.617(2) 0.086(6) Uiso 1 1 d . . .

loop_
_atom_site_aniso_label
_atom_site_aniso_U_11
_atom_site_aniso_U_22
_atom_site_aniso_U_33
_atom_site_aniso_U_23
_atom_site_aniso_U_13
_atom_site_aniso_U_12
Mg1 0.0229(3) 0.0213(3) 0.0071(3) 0.000 0.000 0.000
C1 0.0308(7) 0.0301(7) 0.0134(5) 0.000 0.000 -0.0095(5)

loop_
_atom_type_symbol
_atom_type_description
_atom_type_scat_dispersion_real
_atom_type_scat_dispersion_imag
_atom_type_scat_source
C C 0.0033 0.0016 'International Tables Vol C Tables 4.2.6.8 and 6.1.1.4'
H H 0.0000 0.0000 'International Tables Vol C Tables 4.2.6.8 and 6.1.1.4'
Mg Mg 0.0486 0.0363 'International Tables Vol C Tables 4.2.6.8 and 6.1.1.4'

loop_
_geom_angle_atom_site_label_1
_geom_angle_atom_site_label_2
_geom_angle_atom_site_label_3
_geom_angle
_geom_angle_site_symmetry_1
_geom_angle_site_symmetry_3
C1 Mg1 C1 110.23(7) . 10_656
C1 Mg1 C1 113.17(7) . 2_566
C1 Mg1 C1 105.12(4) 10_656 2_566
C1 Mg1 C1 105.12(4) . 9_666
C1 Mg1 C1 113.17(7) 10_656 9_666
C1 Mg1 C1 110.23(7) 2_566 9_666
C1 Mg1 Mg1 52.56(2) . 9_666
C1 Mg1 Mg1 127.44(2) 10_656 9_666
C1 Mg1 Mg1 127.44(2) 2_566 9_666
C1 Mg1 Mg1 52.56(2) 9_666 9_666
C1 Mg1 Mg1 127.44(2) . 9_667
C1 Mg1 Mg1 52.56(2) 10_656 9_667
C1 Mg1 Mg1 52.56(2) 2_566 9_667
C1 Mg1 Mg1 127.44(2) 9_666 9_667
Mg1 Mg1 Mg1 180.0 9_666 9_667
C1 Mg1 H2 20.8(4) . .
C1 Mg1 H2 106.2(4) 10_656 .
C1 Mg1 H2 95.8(5) 2_566 .
C1 Mg1 H2 123.7(3) 9_666 .
Mg1 Mg1 H2 71.8(3) 9_666 .
Mg1 Mg1 H2 108.2(3) 9_667 .
Mg1 C1 Mg1 74.88(4) . 9_666
Mg1 C1 H1 109.2(14) . .
Mg1 C1 H1 109.2(14) 9_666 .
Mg1 C1 H2 84.7(12) . .
Mg1 C1 H2 148.2(14) 9_666 .
H1 C1 H2 100.3(16) . .

loop_
_geom_bond_atom_site_label_1
_geom_bond_atom_site_label_2
_geom_bond_distance
_geom_bond_site_symmetry_2
Mg1 C1 2.2339(11) .
Mg1 C1 2.2339(11) 10_656
Mg1 C1 2.2339(11) 2_566
Mg1 C1 2.2339(11) 9_666
Mg1 Mg1 2.7162(4) 9_666
Mg1 Mg1 2.7162(4) 9_667
Mg1 H2 2.308(18) .
C1 Mg1 2.2339(11) 9_666
C1 H1 0.92(3) .
C1 H2 0.823(16) .
